data_7222325
loop_
_publ_author_name
'An, Ran'
'Wang, Xiaofang'
'Hu, Huai-Ming'
'Zhao, Zhui'
'Bai, Chao'
'Xue, Ganglin'

_publ_section_title
;
 Controllable synthesis of four series of lanthanide coordination
 polymers: synthesis, structures, luminescent and magnetic properties
;
_journal_issue 43
_journal_name_full CrystEngComm
_journal_page_first 8289
_journal_paper_doi 10.1039/C5CE01675D
_journal_volume 17
_journal_year 2015
_chemical_formula_sum 'C24 H19 N4 O8 S Y'
_chemical_formula_weight 612.40
_chemical_name_systematic
; 
 ? 
;
_space_group_IT_number 2
_symmetry_cell_setting triclinic
_symmetry_space_group_name_Hall '-P 1'
_symmetry_space_group_name_H-M 'P -1'
_atom_sites_solution_hydrogens geom
_atom_sites_solution_primary direct
_atom_sites_solution_secondary difmap
_audit_creation_method SHELXL-97
_audit_update_record
;
2015-09-22 deposited with the CCDC.
2015-09-28 downloaded from the CCDC.
;
_cell_angle_alpha 94.285(4)
_cell_angle_beta 90.906(4)
_cell_angle_gamma 98.511(4)
_cell_formula_units_Z 2
_cell_length_a 8.8933(19)
_cell_length_b 9.0472(19)
_cell_length_c 14.467(3)
_cell_measurement_reflns_used 1097
_cell_measurement_temperature 296(2)
_cell_measurement_theta_max 22.42
_cell_measurement_theta_min 2.32
_cell_volume 1147.5(4)
_computing_cell_refinement 'Bruker SAINT'
_computing_data_collection 'Bruker APEX2'
_computing_data_reduction 'Bruker SAINT'
_computing_molecular_graphics 'Bruker SHELXTL'
_computing_publication_material 'Bruker SHELXTL'
_computing_structure_refinement 'SHELXL-97 (Sheldrick, 2008)'
_computing_structure_solution 'SHELXS-97 (Sheldrick, 2008)'
_diffrn_ambient_temperature 296(2)
_diffrn_measured_fraction_theta_full 0.986
_diffrn_measured_fraction_theta_max 0.986
_diffrn_measurement_device_type 'Bruker APEX-II CCD'
_diffrn_measurement_method '\f and \w scans'
_diffrn_radiation_monochromator graphite
_diffrn_radiation_source 'fine-focus sealed tube'
_diffrn_radiation_type MoK\a
_diffrn_radiation_wavelength 0.71073
_diffrn_reflns_av_R_equivalents 0.0364
_diffrn_reflns_av_sigmaI/netI 0.0838
_diffrn_reflns_limit_h_max 9
_diffrn_reflns_limit_h_min -10
_diffrn_reflns_limit_k_max 8
_diffrn_reflns_limit_k_min -10
_diffrn_reflns_limit_l_max 17
_diffrn_reflns_limit_l_min -17
_diffrn_reflns_number 5756
_diffrn_reflns_theta_full 25.05
_diffrn_reflns_theta_max 25.05
_diffrn_reflns_theta_min 2.28
_exptl_absorpt_coefficient_mu 2.694
_exptl_absorpt_correction_T_max 0.838
_exptl_absorpt_correction_T_min 0.723
_exptl_absorpt_correction_type multi-scan
_exptl_absorpt_process_details sadabs
_exptl_crystal_colour yellow
_exptl_crystal_density_diffrn 1.772
_exptl_crystal_density_method 'not measured'
_exptl_crystal_description block
_exptl_crystal_F_000 620
_exptl_crystal_size_max 0.14
_exptl_crystal_size_mid 0.10
_exptl_crystal_size_min 0.08
_refine_diff_density_max 0.412
_refine_diff_density_min -0.547
_refine_diff_density_rms 0.104
_refine_ls_extinction_method none
_refine_ls_goodness_of_fit_ref 1.051
_refine_ls_hydrogen_treatment mixed
_refine_ls_matrix_type full
_refine_ls_number_parameters 349
_refine_ls_number_reflns 4011
_refine_ls_number_restraints 2
_refine_ls_restrained_S_all 1.051
_refine_ls_R_factor_all 0.0736
_refine_ls_R_factor_gt 0.0500
_refine_ls_shift/su_max 0.000
_refine_ls_shift/su_mean 0.000
_refine_ls_structure_factor_coef Fsqd
_refine_ls_weighting_details 'calc w=1/[\s^2^(Fo^2^)+(0.0502P)^2^+0.0310P] where P=(Fo^2^+2Fc^2^)/3'
_refine_ls_weighting_scheme calc
_refine_ls_wR_factor_gt 0.1063
_refine_ls_wR_factor_ref 0.1189
_reflns_number_gt 3018
_reflns_number_total 4011
_reflns_threshold_expression >2sigma(I)
_cod_data_source_file c5ce01675d2.cif
_cod_data_source_block nw1829_0m
_cod_depositor_comments
;
The following automatic conversions were performed:

'_symmetry_cell_setting' value 'Triclinic' changed to 'triclinic'
according to
/usr/data/users/saulius/crontab/automatic-downloads/rss-feeds/RSC/lib/dictionaries/cif_core.dic
dictionary named 'cif_core.dic' version 2.4.2 from 2011-04-26.

Automatic conversion script
Id: cif_fix_values 3271 2015-04-21 07:52:19Z andrius 

 Adding full bibliography for 7222315--7222326.cif.
;
_cod_original_sg_symbol_H-M P-1
_cod_database_code 7222325

loop_
_symmetry_equiv_pos_as_xyz
'x, y, z'
'-x, -y, -z'

loop_
_atom_site_label
_atom_site_type_symbol
_atom_site_fract_x
_atom_site_fract_y
_atom_site_fract_z
_atom_site_U_iso_or_equiv
_atom_site_adp_type
_atom_site_occupancy
_atom_site_symmetry_multiplicity
_atom_site_calc_flag
_atom_site_refinement_flags
Y1 Y -0.05492(6) 0.43652(6) 0.84662(3) 0.02042(17) Uani 1 1 d .
S1 S 0.46085(15) 0.58240(15) 0.23411(9) 0.0243(3) Uani 1 1 d .
N1 N -0.0462(5) 0.6367(5) 0.7315(3) 0.0240(10) Uani 1 1 d .
N2 N 0.0707(5) 0.3830(5) 0.6954(3) 0.0208(10) Uani 1 1 d .
N3 N 0.2236(5) 0.8362(5) 0.4633(3) 0.0254(10) Uani 1 1 d .
N4 N 0.3242(5) 0.6269(5) 0.4340(3) 0.0277(11) Uani 1 1 d .
H4 H 0.3768 0.5640 0.4077 0.033 Uiso 1 1 calc R
O1 O 0.2971(4) 0.5524(4) 0.2130(2) 0.0301(9) Uani 1 1 d .
O2 O 0.4995(4) 0.5003(4) 0.3111(2) 0.0308(9) Uani 1 1 d .
O3 O 0.5506(4) 0.5615(4) 0.1535(3) 0.0374(10) Uani 1 1 d .
O4 O -0.2098(4) 0.2858(4) 0.9480(2) 0.0304(9) Uani 1 1 d .
O5 O -0.1620(4) 0.1813(4) 0.8121(2) 0.0272(9) Uani 1 1 d .
O6 O -0.1003(4) -0.3898(4) 0.9547(3) 0.0318(9) Uani 1 1 d .
O7 O -0.1213(4) -0.2923(4) 1.0970(2) 0.0276(9) Uani 1 1 d .
C1 C -0.1147(6) 0.7575(6) 0.7474(4) 0.0315(14) Uani 1 1 d .
H1 H -0.1764 0.7621 0.7985 0.038 Uiso 1 1 calc R
C2 C -0.0983(6) 0.8770(6) 0.6912(4) 0.0310(14) Uani 1 1 d .
H2 H -0.1491 0.9585 0.7042 0.037 Uiso 1 1 calc R
C3 C -0.0073(6) 0.8724(6) 0.6175(3) 0.0254(13) Uani 1 1 d .
H3 H 0.0064 0.9520 0.5798 0.030 Uiso 1 1 calc R
C4 C 0.0665(6) 0.7475(6) 0.5979(3) 0.0238(12) Uani 1 1 d .
C5 C 0.1686(6) 0.7338(6) 0.5226(3) 0.0219(12) Uani 1 1 d .
C6 C 0.2294(6) 0.6016(6) 0.5056(3) 0.0229(12) Uani 1 1 d .
C7 C 0.1970(6) 0.4756(6) 0.5592(3) 0.0232(12) Uani 1 1 d .
C8 C 0.2471(6) 0.3366(6) 0.5402(4) 0.0251(12) Uani 1 1 d .
H8 H 0.3069 0.3209 0.4892 0.030 Uiso 1 1 calc R
C9 C 0.2065(6) 0.2245(6) 0.5977(4) 0.0253(12) Uani 1 1 d .
H9 H 0.2371 0.1311 0.5859 0.030 Uiso 1 1 calc R
C10 C 0.1184(6) 0.2527(6) 0.6746(4) 0.0250(12) Uani 1 1 d .
H10 H 0.0918 0.1758 0.7131 0.030 Uiso 1 1 calc R
C11 C 0.1052(5) 0.4936(5) 0.6368(3) 0.0193(11) Uani 1 1 d .
C12 C 0.0424(5) 0.6304(6) 0.6565(3) 0.0189(11) Uani 1 1 d .
C13 C 0.3211(6) 0.7698(6) 0.4114(4) 0.0277(13) Uani 1 1 d .
C14 C 0.4243(6) 0.8467(6) 0.3459(3) 0.0234(12) Uani 1 1 d .
C15 C 0.4574(6) 1.0015(6) 0.3630(4) 0.0306(13) Uani 1 1 d .
H15 H 0.4101 1.0483 0.4114 0.037 Uiso 1 1 calc R
C16 C 0.5592(7) 1.0881(6) 0.3097(4) 0.0351(14) Uani 1 1 d .
H16 H 0.5768 1.1918 0.3213 0.042 Uiso 1 1 calc R
C17 C 0.6343(7) 1.0198(7) 0.2393(4) 0.0343(14) Uani 1 1 d .
H17 H 0.7051 1.0764 0.2045 0.041 Uiso 1 1 calc R
C18 C 0.6024(6) 0.8663(6) 0.2216(3) 0.0275(13) Uani 1 1 d .
H18 H 0.6531 0.8203 0.1745 0.033 Uiso 1 1 calc R
C19 C 0.4973(6) 0.7786(6) 0.2716(3) 0.0230(12) Uani 1 1 d .
C20 C -0.2249(6) 0.1723(6) 0.8903(4) 0.0249(12) Uani 1 1 d .
C21 C -0.3080(6) 0.0266(6) 0.9147(4) 0.0333(14) Uani 1 1 d .
H21A H -0.3492 -0.0314 0.8584 0.040 Uiso 1 1 calc R
H21B H -0.3926 0.0445 0.9534 0.040 Uiso 1 1 calc R
C22 C -0.2073(6) -0.0622(6) 0.9652(4) 0.0284(13) Uani 1 1 d .
H22A H -0.1790 -0.0105 1.0255 0.034 Uiso 1 1 calc R
H22B H -0.1148 -0.0653 0.9309 0.034 Uiso 1 1 calc R
C23 C -0.2800(6) -0.2231(5) 0.9789(4) 0.0237(12) Uani 1 1 d .
H23A H -0.3603 -0.2224 1.0234 0.028 Uiso 1 1 calc R
H23B H -0.3244 -0.2714 0.9206 0.028 Uiso 1 1 calc R
C24 C -0.1604(6) -0.3082(6) 1.0133(4) 0.0231(12) Uani 1 1 d .
O8 O 0.1895(4) 0.5969(4) 0.8679(3) 0.0314(9) Uani 1 1 d D
H8A H 0.195(6) 0.647(5) 0.920(2) 0.038 Uiso 1 1 d D
H8B H 0.270(4) 0.560(6) 0.859(4) 0.038 Uiso 1 1 d D

loop_
_atom_site_aniso_label
_atom_site_aniso_U_11
_atom_site_aniso_U_22
_atom_site_aniso_U_33
_atom_site_aniso_U_23
_atom_site_aniso_U_13
_atom_site_aniso_U_12
Y1 0.0230(3) 0.0197(3) 0.0200(3) 0.0040(2) 0.0037(2) 0.0064(2)
S1 0.0208(7) 0.0296(8) 0.0235(7) 0.0030(6) 0.0029(6) 0.0061(6)
N1 0.026(3) 0.022(2) 0.026(2) 0.001(2) 0.002(2) 0.008(2)
N2 0.020(2) 0.020(2) 0.023(2) 0.0042(19) 0.0016(19) 0.0036(19)
N3 0.024(2) 0.025(3) 0.028(2) 0.007(2) 0.008(2) 0.002(2)
N4 0.029(3) 0.032(3) 0.024(2) 0.004(2) 0.010(2) 0.010(2)
O1 0.019(2) 0.032(2) 0.039(2) 0.0065(18) -0.0031(17) 0.0013(17)
O2 0.031(2) 0.037(2) 0.028(2) 0.0055(18) -0.0013(18) 0.0166(19)
O3 0.040(2) 0.043(2) 0.032(2) 0.0006(19) 0.0131(19) 0.013(2)
O4 0.039(2) 0.029(2) 0.023(2) 0.0001(18) 0.0082(18) 0.0050(18)
O5 0.036(2) 0.021(2) 0.026(2) 0.0032(16) 0.0025(18) 0.0061(17)
O6 0.037(2) 0.023(2) 0.036(2) -0.0047(17) 0.0081(19) 0.0096(18)
O7 0.029(2) 0.034(2) 0.023(2) 0.0066(17) 0.0009(17) 0.0098(18)
C1 0.038(4) 0.032(3) 0.029(3) 0.002(3) 0.009(3) 0.017(3)
C2 0.037(3) 0.025(3) 0.034(3) 0.005(3) 0.007(3) 0.015(3)
C3 0.032(3) 0.023(3) 0.023(3) 0.006(2) 0.005(2) 0.006(2)
C4 0.024(3) 0.021(3) 0.025(3) 0.002(2) 0.001(2) -0.001(2)
C5 0.021(3) 0.024(3) 0.020(3) 0.002(2) 0.000(2) -0.001(2)
C6 0.024(3) 0.027(3) 0.017(3) 0.003(2) 0.002(2) 0.002(2)
C7 0.020(3) 0.030(3) 0.020(3) 0.001(2) -0.003(2) 0.008(2)
C8 0.018(3) 0.033(3) 0.025(3) 0.000(2) 0.004(2) 0.006(2)
C9 0.027(3) 0.022(3) 0.030(3) 0.006(2) 0.002(2) 0.008(2)
C10 0.027(3) 0.018(3) 0.030(3) 0.004(2) 0.004(2) 0.003(2)
C11 0.016(3) 0.021(3) 0.020(3) 0.004(2) 0.002(2) 0.000(2)
C12 0.017(3) 0.022(3) 0.017(3) 0.001(2) 0.004(2) 0.004(2)
C13 0.031(3) 0.030(3) 0.024(3) 0.009(3) 0.007(3) 0.009(3)
C14 0.020(3) 0.027(3) 0.024(3) 0.008(2) 0.002(2) 0.003(2)
C15 0.029(3) 0.034(3) 0.027(3) 0.002(3) 0.007(3) 0.000(3)
C16 0.041(4) 0.024(3) 0.039(4) 0.007(3) -0.004(3) -0.005(3)
C17 0.032(3) 0.043(4) 0.029(3) 0.013(3) 0.003(3) 0.003(3)
C18 0.023(3) 0.040(4) 0.020(3) 0.007(3) 0.008(2) 0.002(3)
C19 0.023(3) 0.028(3) 0.019(3) 0.004(2) -0.003(2) 0.006(2)
C20 0.017(3) 0.025(3) 0.036(3) 0.013(3) -0.005(2) 0.007(2)
C21 0.031(3) 0.028(3) 0.043(4) 0.012(3) 0.003(3) 0.008(3)
C22 0.027(3) 0.031(3) 0.029(3) 0.007(3) 0.001(3) 0.008(3)
C23 0.029(3) 0.021(3) 0.024(3) 0.009(2) 0.007(2) 0.008(2)
C24 0.024(3) 0.022(3) 0.023(3) 0.005(2) 0.008(2) 0.001(2)
O8 0.024(2) 0.036(2) 0.036(2) 0.0006(19) 0.005(2) 0.0075(18)

loop_
_atom_type_symbol
_atom_type_description
_atom_type_scat_dispersion_real
_atom_type_scat_dispersion_imag
_atom_type_scat_source
C C 0.0033 0.0016 'International Tables Vol C Tables 4.2.6.8 and 6.1.1.4'
H H 0.0000 0.0000 'International Tables Vol C Tables 4.2.6.8 and 6.1.1.4'
N N 0.0061 0.0033 'International Tables Vol C Tables 4.2.6.8 and 6.1.1.4'
O O 0.0106 0.0060 'International Tables Vol C Tables 4.2.6.8 and 6.1.1.4'
S S 0.1246 0.1234 'International Tables Vol C Tables 4.2.6.8 and 6.1.1.4'
Y Y -2.7962 3.5667 'International Tables Vol C Tables 4.2.6.8 and 6.1.1.4'

loop_
_geom_angle_atom_site_label_1
_geom_angle_atom_site_label_2
_geom_angle_atom_site_label_3
_geom_angle
_geom_angle_site_symmetry_1
_geom_angle_site_symmetry_3
O6 Y1 O1 86.41(13) 1_565 2_566
O6 Y1 O7 110.48(13) 1_565 2_557
O1 Y1 O7 148.87(13) 2_566 2_557
O6 Y1 O5 132.96(13) 1_565 .
O1 Y1 O5 75.84(12) 2_566 .
O7 Y1 O5 73.58(13) 2_557 .
O6 Y1 O4 79.40(13) 1_565 .
O1 Y1 O4 78.78(13) 2_566 .
O7 Y1 O4 78.99(12) 2_557 .
O5 Y1 O4 54.75(12) . .
O6 Y1 O8 77.05(13) 1_565 .
O1 Y1 O8 138.61(13) 2_566 .
O7 Y1 O8 72.15(13) 2_557 .
O5 Y1 O8 141.14(12) . .
O4 Y1 O8 132.94(13) . .
O6 Y1 N2 146.33(14) 1_565 .
O1 Y1 N2 97.98(13) 2_566 .
O7 Y1 N2 82.41(12) 2_557 .
O5 Y1 N2 79.99(12) . .
O4 Y1 N2 134.25(13) . .
O8 Y1 N2 77.88(13) . .
O6 Y1 N1 87.23(13) 1_565 .
O1 Y1 N1 69.19(13) 2_566 .
O7 Y1 N1 135.02(13) 2_557 .
O5 Y1 N1 124.06(13) . .
O4 Y1 N1 145.96(13) . .
O8 Y1 N1 72.31(14) . .
N2 Y1 N1 63.85(13) . .
O3 S1 O2 113.8(2) . .
O3 S1 O1 112.7(2) . .
O2 S1 O1 110.8(2) . .
O3 S1 C19 106.8(2) . .
O2 S1 C19 107.5(2) . .
O1 S1 C19 104.5(2) . .
C1 N1 C12 118.0(4) . .
C1 N1 Y1 121.8(3) . .
C12 N1 Y1 119.9(3) . .
C10 N2 C11 118.0(4) . .
C10 N2 Y1 121.5(3) . .
C11 N2 Y1 120.2(3) . .
C13 N3 C5 105.0(4) . .
C6 N4 C13 107.7(4) . .
C6 N4 H4 126.2 . .
C13 N4 H4 126.2 . .
S1 O1 Y1 163.3(2) . 2_566
C20 O4 Y1 92.6(3) . .
C20 O5 Y1 93.0(3) . .
C24 O6 Y1 165.3(4) . 1_545
C24 O7 Y1 119.7(3) . 2_557
N1 C1 C2 123.3(5) . .
N1 C1 H1 118.4 . .
C2 C1 H1 118.4 . .
C3 C2 C1 118.9(5) . .
C3 C2 H2 120.6 . .
C1 C2 H2 120.6 . .
C2 C3 C4 119.8(5) . .
C2 C3 H3 120.1 . .
C4 C3 H3 120.1 . .
C12 C4 C3 118.1(4) . .
C12 C4 C5 117.9(4) . .
C3 C4 C5 124.0(5) . .
N3 C5 C6 110.8(4) . .
N3 C5 C4 129.4(5) . .
C6 C5 C4 119.7(4) . .
N4 C6 C5 105.2(4) . .
N4 C6 C7 131.2(5) . .
C5 C6 C7 123.6(4) . .
C8 C7 C11 118.4(5) . .
C8 C7 C6 125.3(4) . .
C11 C7 C6 116.3(4) . .
C9 C8 C7 119.1(5) . .
C9 C8 H8 120.5 . .
C7 C8 H8 120.5 . .
C8 C9 C10 119.0(5) . .
C8 C9 H9 120.5 . .
C10 C9 H9 120.5 . .
N2 C10 C9 123.7(5) . .
N2 C10 H10 118.2 . .
C9 C10 H10 118.2 . .
N2 C11 C7 121.8(4) . .
N2 C11 C12 117.3(4) . .
C7 C11 C12 120.9(4) . .
N1 C12 C4 122.0(4) . .
N1 C12 C11 116.8(4) . .
C4 C12 C11 121.2(4) . .
N3 C13 N4 111.3(4) . .
N3 C13 C14 124.2(5) . .
N4 C13 C14 124.2(4) . .
C15 C14 C19 117.9(5) . .
C15 C14 C13 115.4(5) . .
C19 C14 C13 126.6(5) . .
C16 C15 C14 121.8(5) . .
C16 C15 H15 119.1 . .
C14 C15 H15 119.1 . .
C17 C16 C15 119.9(5) . .
C17 C16 H16 120.1 . .
C15 C16 H16 120.1 . .
C18 C17 C16 118.8(5) . .
C18 C17 H17 120.6 . .
C16 C17 H17 120.6 . .
C17 C18 C19 122.2(5) . .
C17 C18 H18 118.9 . .
C19 C18 H18 118.9 . .
C18 C19 C14 119.3(5) . .
C18 C19 S1 116.1(4) . .
C14 C19 S1 124.5(4) . .
O4 C20 O5 119.6(5) . .
O4 C20 C21 120.7(5) . .
O5 C20 C21 119.6(5) . .
C20 C21 C22 112.1(5) . .
C20 C21 H21A 109.2 . .
C22 C21 H21A 109.2 . .
C20 C21 H21B 109.2 . .
C22 C21 H21B 109.2 . .
H21A C21 H21B 107.9 . .
C21 C22 C23 114.3(5) . .
C21 C22 H22A 108.7 . .
C23 C22 H22A 108.7 . .
C21 C22 H22B 108.7 . .
C23 C22 H22B 108.7 . .
H22A C22 H22B 107.6 . .
C24 C23 C22 109.1(4) . .
C24 C23 H23A 109.9 . .
C22 C23 H23A 109.9 . .
C24 C23 H23B 109.9 . .
C22 C23 H23B 109.9 . .
H23A C23 H23B 108.3 . .
O7 C24 O6 122.8(5) . .
O7 C24 C23 119.4(4) . .
O6 C24 C23 117.7(5) . .
Y1 O8 H8A 111(4) . .
Y1 O8 H8B 119(4) . .
H8A O8 H8B 110(6) . .

loop_
_geom_bond_atom_site_label_1
_geom_bond_atom_site_label_2
_geom_bond_distance
_geom_bond_site_symmetry_2
Y1 O6 2.218(3) 1_565
Y1 O1 2.327(4) 2_566
Y1 O7 2.355(3) 2_557
Y1 O5 2.377(4) .
Y1 O4 2.390(3) .
Y1 O8 2.430(4) .
Y1 N2 2.519(4) .
Y1 N1 2.544(4) .
S1 O3 1.440(4) .
S1 O2 1.448(4) .
S1 O1 1.464(4) .
S1 C19 1.797(5) .
N1 C1 1.335(6) .
N1 C12 1.354(6) .
N2 C10 1.326(6) .
N2 C11 1.364(6) .
N3 C13 1.336(6) .
N3 C5 1.353(6) .
N4 C6 1.356(6) .
N4 C13 1.362(6) .
N4 H4 0.8600 .
O1 Y1 2.327(4) 2_566
O4 C20 1.263(6) .
O5 C20 1.272(6) .
O6 C24 1.259(6) .
O6 Y1 2.218(3) 1_545
O7 C24 1.247(6) .
O7 Y1 2.355(3) 2_557
C1 C2 1.393(7) .
C1 H1 0.9300 .
C2 C3 1.350(7) .
C2 H2 0.9300 .
C3 C4 1.402(7) .
C3 H3 0.9300 .
C4 C12 1.399(6) .
C4 C5 1.439(7) .
C5 C6 1.391(7) .
C6 C7 1.424(7) .
C7 C8 1.404(7) .
C7 C11 1.412(6) .
C8 C9 1.371(7) .
C8 H8 0.9300 .
C9 C10 1.400(7) .
C9 H9 0.9300 .
C10 H10 0.9300 .
C11 C12 1.442(6) .
C13 C14 1.471(7) .
C14 C15 1.390(7) .
C14 C19 1.413(7) .
C15 C16 1.389(7) .
C15 H15 0.9300 .
C16 C17 1.385(8) .
C16 H16 0.9300 .
C17 C18 1.379(8) .
C17 H17 0.9300 .
C18 C19 1.383(7) .
C18 H18 0.9300 .
C20 C21 1.482(7) .
C21 C22 1.504(7) .
C21 H21A 0.9700 .
C21 H21B 0.9700 .
C22 C23 1.532(7) .
C22 H22A 0.9700 .
C22 H22B 0.9700 .
C23 C24 1.502(7) .
C23 H23A 0.9700 .
C23 H23B 0.9700 .
O8 H8A 0.85(2) .
O8 H8B 0.84(2) .

loop_
_geom_torsion_atom_site_label_1
_geom_torsion_atom_site_label_2
_geom_torsion_atom_site_label_3
_geom_torsion_atom_site_label_4
_geom_torsion
_geom_torsion_site_symmetry_1
_geom_torsion_site_symmetry_4
O6 Y1 N1 C1 -22.8(4) 1_565 .
O1 Y1 N1 C1 64.4(4) 2_566 .
O7 Y1 N1 C1 -139.4(4) 2_557 .
O5 Y1 N1 C1 119.4(4) . .
O4 Y1 N1 C1 43.5(5) . .
O8 Y1 N1 C1 -100.1(4) . .
N2 Y1 N1 C1 175.0(5) . .
O6 Y1 N1 C12 150.2(4) 1_565 .
O1 Y1 N1 C12 -122.6(4) 2_566 .
O7 Y1 N1 C12 33.6(5) 2_557 .
O5 Y1 N1 C12 -67.6(4) . .
O4 Y1 N1 C12 -143.5(3) . .
O8 Y1 N1 C12 72.9(4) . .
N2 Y1 N1 C12 -12.0(4) . .
O6 Y1 N2 C10 151.7(4) 1_565 .
O1 Y1 N2 C10 -112.7(4) 2_566 .
O7 Y1 N2 C10 35.8(4) 2_557 .
O5 Y1 N2 C10 -38.7(4) . .
O4 Y1 N2 C10 -30.7(5) . .
O8 Y1 N2 C10 109.1(4) . .
N1 Y1 N2 C10 -174.8(4) . .
O6 Y1 N2 C11 -21.7(5) 1_565 .
O1 Y1 N2 C11 73.9(4) 2_566 .
O7 Y1 N2 C11 -137.6(4) 2_557 .
O5 Y1 N2 C11 147.9(4) . .
O4 Y1 N2 C11 155.9(3) . .
O8 Y1 N2 C11 -64.3(4) . .
N1 Y1 N2 C11 11.8(3) . .
O3 S1 O1 Y1 -63.1(9) . 2_566
O2 S1 O1 Y1 168.1(8) . 2_566
C19 S1 O1 Y1 52.5(8) . 2_566
O6 Y1 O4 C20 169.1(3) 1_565 .
O1 Y1 O4 C20 80.7(3) 2_566 .
O7 Y1 O4 C20 -77.4(3) 2_557 .
O5 Y1 O4 C20 0.2(3) . .
O8 Y1 O4 C20 -129.9(3) . .
N2 Y1 O4 C20 -9.5(4) . .
N1 Y1 O4 C20 100.5(3) . .
O6 Y1 O5 C20 -15.2(4) 1_565 .
O1 Y1 O5 C20 -86.3(3) 2_566 .
O7 Y1 O5 C20 87.7(3) 2_557 .
O4 Y1 O5 C20 -0.2(3) . .
O8 Y1 O5 C20 116.7(3) . .
N2 Y1 O5 C20 172.7(3) . .
N1 Y1 O5 C20 -138.6(3) . .
C12 N1 C1 C2 -0.5(8) . .
Y1 N1 C1 C2 172.6(4) . .
N1 C1 C2 C3 -0.9(9) . .
C1 C2 C3 C4 1.1(9) . .
C2 C3 C4 C12 0.0(8) . .
C2 C3 C4 C5 -178.3(5) . .
C13 N3 C5 C6 -1.6(6) . .
C13 N3 C5 C4 175.9(5) . .
C12 C4 C5 N3 -171.9(5) . .
C3 C4 C5 N3 6.4(9) . .
C12 C4 C5 C6 5.4(8) . .
C3 C4 C5 C6 -176.3(5) . .
C13 N4 C6 C5 1.2(6) . .
C13 N4 C6 C7 -175.8(6) . .
N3 C5 C6 N4 0.3(6) . .
C4 C5 C6 N4 -177.5(5) . .
N3 C5 C6 C7 177.6(5) . .
C4 C5 C6 C7 -0.2(8) . .
N4 C6 C7 C8 -8.4(9) . .
C5 C6 C7 C8 175.1(5) . .
N4 C6 C7 C11 172.5(5) . .
C5 C6 C7 C11 -4.0(8) . .
C11 C7 C8 C9 -0.6(8) . .
C6 C7 C8 C9 -179.7(5) . .
C7 C8 C9 C10 -1.0(8) . .
C11 N2 C10 C9 2.4(8) . .
Y1 N2 C10 C9 -171.1(4) . .
C8 C9 C10 N2 0.1(8) . .
C10 N2 C11 C7 -4.1(7) . .
Y1 N2 C11 C7 169.5(4) . .
C10 N2 C11 C12 175.2(5) . .
Y1 N2 C11 C12 -11.1(6) . .
C8 C7 C11 N2 3.3(8) . .
C6 C7 C11 N2 -177.6(5) . .
C8 C7 C11 C12 -176.1(5) . .
C6 C7 C11 C12 3.1(7) . .
C1 N1 C12 C4 1.7(8) . .
Y1 N1 C12 C4 -171.5(4) . .
C1 N1 C12 C11 -175.2(5) . .
Y1 N1 C12 C11 11.5(6) . .
C3 C4 C12 N1 -1.5(8) . .
C5 C4 C12 N1 177.0(5) . .
C3 C4 C12 C11 175.3(5) . .
C5 C4 C12 C11 -6.2(8) . .
N2 C11 C12 N1 -0.4(7) . .
C7 C11 C12 N1 179.0(5) . .
N2 C11 C12 C4 -177.3(5) . .
C7 C11 C12 C4 2.0(8) . .
C5 N3 C13 N4 2.4(6) . .
C5 N3 C13 C14 -171.1(5) . .
C6 N4 C13 N3 -2.3(6) . .
C6 N4 C13 C14 171.2(5) . .
N3 C13 C14 C15 22.5(8) . .
N4 C13 C14 C15 -150.2(5) . .
N3 C13 C14 C19 -160.8(5) . .
N4 C13 C14 C19 26.5(9) . .
C19 C14 C15 C16 -0.3(8) . .
C13 C14 C15 C16 176.7(5) . .
C14 C15 C16 C17 -2.1(9) . .
C15 C16 C17 C18 2.1(8) . .
C16 C17 C18 C19 0.3(9) . .
C17 C18 C19 C14 -2.7(8) . .
C17 C18 C19 S1 176.0(4) . .
C15 C14 C19 C18 2.6(7) . .
C13 C14 C19 C18 -174.0(5) . .
C15 C14 C19 S1 -176.0(4) . .
C13 C14 C19 S1 7.4(8) . .
O3 S1 C19 C18 -2.3(5) . .
O2 S1 C19 C18 120.2(4) . .
O1 S1 C19 C18 -122.0(4) . .
O3 S1 C19 C14 176.3(4) . .
O2 S1 C19 C14 -61.1(5) . .
O1 S1 C19 C14 56.7(5) . .
Y1 O4 C20 O5 -0.4(5) . .
Y1 O4 C20 C21 176.3(4) . .
Y1 O5 C20 O4 0.4(5) . .
Y1 O5 C20 C21 -176.3(4) . .
O4 C20 C21 C22 -85.1(6) . .
O5 C20 C21 C22 91.6(6) . .
C20 C21 C22 C23 -171.0(5) . .
C21 C22 C23 C24 169.4(4) . .
Y1 O7 C24 O6 -6.1(7) 2_557 .
Y1 O7 C24 C23 176.2(3) 2_557 .
Y1 O6 C24 O7 120.6(13) 1_545 .
Y1 O6 C24 C23 -61.7(15) 1_545 .
C22 C23 C24 O7 80.0(6) . .
C22 C23 C24 O6 -97.8(6) . .
